data_2203765
loop_
_publ_author_name
'Shu-Mei Chen'
'Can-Zhong Lu'
'Ya-Qin Yu'
'Quan-Zheng Zhang'
'Xiang He'

_publ_section_title
;
 Bis(tetramethylammonium) hexaaquacobalt(II) \b-octamolybdate(VI)
;
_journal_issue 6
_journal_name_full 'Acta Crystallographica Section E'
_journal_page_first m723
_journal_page_last m725
_journal_paper_doi 10.1107/S1600536804007524
_journal_volume 60
_journal_year 2004
_chemical_formula_iupac '(C4 H12 N)2 [Co (H2 O)6] [Mo8 O26]'
_chemical_formula_moiety 'Mo8 O26 4-, Co H12 O6 2+, 2C4 H12 N 1+'
_chemical_formula_sum 'C8 H36 Co Mo8 N2 O32'
_chemical_formula_weight 1498.84
_chemical_name_systematic
;
Bis(tetramethylammonium) hexaaquacobalt(II) \b-octamolybdate(vi)
;
_space_group_IT_number 15
_symmetry_cell_setting monoclinic
_symmetry_space_group_name_Hall '-C 2yc'
_symmetry_space_group_name_H-M 'C 1 2/c 1'
_atom_sites_solution_hydrogens geom
_atom_sites_solution_primary direct
_atom_sites_solution_secondary difmap
_audit_creation_method SHELXL-97
_cell_angle_alpha 90.00
_cell_angle_beta 96.7790(10)
_cell_angle_gamma 90.00
_cell_formula_units_Z 4
_cell_length_a 16.0338(10)
_cell_length_b 13.6400(8)
_cell_length_c 16.6764(10)
_cell_measurement_reflns_used 3856
_cell_measurement_temperature 293(2)
_cell_measurement_theta_max 25.06
_cell_measurement_theta_min 1.97
_cell_volume 3621.6(4)
_computing_cell_refinement 'SMART and SAINT (Siemens,1994)'
_computing_data_collection 'SMART (Siemens, 1996)'
_computing_data_reduction 'XPREP in SHELXTL (Siemens, 1994)'
_computing_molecular_graphics SHELXTL
_computing_publication_material SHELXTL
_computing_structure_refinement SHELXTL
_computing_structure_solution SHELXTL
_diffrn_ambient_temperature 293(2)
_diffrn_measured_fraction_theta_full 0.991
_diffrn_measured_fraction_theta_max 0.991
_diffrn_measurement_device_type 'Bruker SMART CCD area-detector'
_diffrn_measurement_method '\f and \w'
_diffrn_radiation_monochromator graphite
_diffrn_radiation_source 'fine-focus sealed tube'
_diffrn_radiation_type MoK\a
_diffrn_radiation_wavelength 0.71073
_diffrn_reflns_av_R_equivalents 0.0212
_diffrn_reflns_av_sigmaI/netI 0.0291
_diffrn_reflns_limit_h_max 19
_diffrn_reflns_limit_h_min -12
_diffrn_reflns_limit_k_max 14
_diffrn_reflns_limit_k_min -16
_diffrn_reflns_limit_l_max 19
_diffrn_reflns_limit_l_min -19
_diffrn_reflns_number 5426
_diffrn_reflns_theta_full 25.06
_diffrn_reflns_theta_max 25.06
_diffrn_reflns_theta_min 1.97
_diffrn_standards_decay_% 0
_diffrn_standards_interval_count 0
_diffrn_standards_number 0
_exptl_absorpt_coefficient_mu 3.225
_exptl_absorpt_correction_T_max .525
_exptl_absorpt_correction_T_min .421
_exptl_absorpt_correction_type multi-scan
_exptl_absorpt_process_details '(SADABS; Sheldrick, 1996)'
_exptl_crystal_colour red
_exptl_crystal_density_diffrn 2.749
_exptl_crystal_density_method 'not measured'
_exptl_crystal_description prism
_exptl_crystal_F_000 2868
_exptl_crystal_size_max 0.43
_exptl_crystal_size_mid 0.22
_exptl_crystal_size_min 0.20
_refine_diff_density_max 0.680
_refine_diff_density_min -1.020
_refine_ls_extinction_method none
_refine_ls_goodness_of_fit_ref 1.099
_refine_ls_hydrogen_treatment mixed
_refine_ls_matrix_type full
_refine_ls_number_parameters 239
_refine_ls_number_reflns 3195
_refine_ls_number_restraints 0
_refine_ls_restrained_S_all 1.099
_refine_ls_R_factor_gt 0.0386
_refine_ls_shift/su_max 0.018
_refine_ls_shift/su_mean 0.001
_refine_ls_structure_factor_coef Fsqd
_refine_ls_weighting_details 'calc w = 1/[\s^2^(Fo^2^)+(0.0357P)^2^+82.4908P] where P = (Fo^2^+2Fc^2^)/3'
_refine_ls_weighting_scheme calc
_refine_ls_wR_factor_gt 0.0966
_refine_ls_wR_factor_ref 0.1051
_reflns_number_gt 2825
_reflns_number_total 3195
_reflns_threshold_expression I>2\s(I)
_cod_data_source_file hg6029.cif
_cod_data_source_block I
_cod_depositor_comments
;
The following automatic conversions were performed:
'_symmetry_cell_setting' value 'Monoclinic' changed to 'monoclinic'
according to '/home/saulius/struct/CIF-dictionaries/cif_core.dic'
dictionary named 'cif_core.dic' version 2.4.1 from 2010-06-29.

Automatic conversion script
Id: cif_fix_enum 1527 2010-12-29 10:47:43Z saulius 

The following automatic conversions were performed:

'_symmetry_cell_setting' value 'Monoclinic' changed to 'monoclinic'
according to /home/saulius/struct/CIF-dictionaries/cif_core.dic
dictionary named 'cif_core.dic' version 2.4.1 from 2010-06-29.

Automatic conversion script
Id: cif_fix_values 1715 2011-07-08 13:25:40Z adriana 
;
_cod_original_sg_symbol_H-M 'C 2/c'
_cod_database_code 2203765

loop_
_symmetry_equiv_pos_as_xyz
'x, y, z'
'-x, y, -z+1/2'
'x+1/2, y+1/2, z'
'-x+1/2, y+1/2, -z+1/2'
'-x, -y, -z'
'x, -y, z-1/2'
'-x+1/2, -y+1/2, -z'
'x+1/2, -y+1/2, z-1/2'

loop_
_atom_site_label
_atom_site_fract_x
_atom_site_fract_y
_atom_site_fract_z
_atom_site_U_iso_or_equiv
_atom_site_adp_type
_atom_site_calc_flag
_atom_site_refinement_flags
_atom_site_occupancy
_atom_site_type_symbol
Mo1 0.25091(4) 0.83709(4) 0.42069(4) 0.02126(17) Uani d . 1 Mo
Mo2 0.39635(4) 0.85422(5) 0.57132(4) 0.02574(18) Uani d . 1 Mo
Mo3 0.10500(4) 0.85708(5) 0.53760(4) 0.02534(18) Uani d . 1 Mo
Mo4 0.25069(4) 0.87542(5) 0.69005(4) 0.02813(18) Uani d . 1 Mo
Co1 0.2500 1.2500 0.5000 0.0247(3) Uani d S 1 Co
OW1 0.2267(4) 1.1894(5) 0.6112(4) 0.0419(14) Uani d . 1 O
HW1A 0.2385 1.1309 0.6121 0.10(5) Uiso calc R 1 H
HW1B 0.2196 1.2307 0.6454 0.13(7) Uiso d R 1 H
O1 0.5009(3) 0.8290(5) 0.5876(4) 0.0400(14) Uani d . 1 O
OW2 0.3282(3) 1.3546(4) 0.5599(3) 0.0329(12) Uani d . 1 O
HW2A 0.2997 1.3954 0.5804 0.06(3) Uiso calc R 1 H
HW2B 0.3659 1.3802 0.5383 0.05(3) Uiso d R 1 H
O2 0.2503(3) 0.7921(4) 0.3226(3) 0.0288(11) Uani d . 1 O
OW3 0.1489(4) 1.3403(4) 0.5117(4) 0.0413(15) Uani d . 1 O
HW3B 0.1545 1.3919 0.4877 0.14(7) Uiso calc R 1 H
HW3A 0.1108 1.3271 0.5386 0.07(4) Uiso d R 1 H
O3 0.1108(4) 0.9798(4) 0.5207(4) 0.0381(13) Uani d . 1 O
O4 0.2506(4) 0.8613(4) 0.7913(4) 0.0451(15) Uani d . 1 O
O5 0.0007(3) 0.8312(5) 0.5291(4) 0.0431(15) Uani d . 1 O
O6 0.3906(4) 0.9770(4) 0.5537(3) 0.0387(14) Uani d . 1 O
O7 0.2499(3) 0.6687(4) 0.4499(3) 0.0245(11) Uani d . 1 O
O8 0.1344(3) 0.8506(4) 0.6511(3) 0.0314(12) Uani d . 1 O
O9 0.1320(3) 0.8131(4) 0.4291(3) 0.0244(11) Uani d . 1 O
O10 0.3690(3) 0.8117(4) 0.4570(3) 0.0259(11) Uani d . 1 O
O11 0.2514(4) 0.9986(4) 0.6746(4) 0.0421(14) Uani d . 1 O
O12 0.3661(3) 0.8478(4) 0.6769(3) 0.0283(11) Uani d . 1 O
O13 0.2502(3) 0.9597(4) 0.4103(3) 0.0306(12) Uani d . 1 O
N1 0.5000 1.1287(7) 0.7500 0.034(2) Uani d S 1 N
N2 0.0000 0.9396(7) 0.2500 0.030(2) Uani d S 1 N
C1 0.4479(9) 1.1910(13) 0.6923(9) 0.105(6) Uani d . 1 C
H1A 0.4130 1.2323 0.7210 0.157 Uiso calc R 1 H
H1B 0.4132 1.1505 0.6550 0.157 Uiso calc R 1 H
H1C 0.4835 1.2310 0.6633 0.157 Uiso calc R 1 H
C2 0.5554(8) 1.0666(11) 0.7059(9) 0.086(4) Uani d . 1 C
H2A 0.5890 1.0253 0.7435 0.130 Uiso calc R 1 H
H2B 0.5914 1.1077 0.6783 0.130 Uiso calc R 1 H
H2C 0.5217 1.0267 0.6673 0.130 Uiso calc R 1 H
C3 0.0569(7) 0.8774(9) 0.2072(7) 0.065(3) Uani d . 1 C
H3A 0.0241 0.8370 0.1683 0.098 Uiso calc R 1 H
H3B 0.0901 0.8366 0.2456 0.098 Uiso calc R 1 H
H3C 0.0933 0.9186 0.1802 0.098 Uiso calc R 1 H
C4 0.0514(6) 1.0029(7) 0.3098(5) 0.044(2) Uani d . 1 C
H4A 0.0149 1.0434 0.3373 0.066 Uiso calc R 1 H
H4B 0.0876 1.0437 0.2822 0.066 Uiso calc R 1 H
H4C 0.0847 0.9624 0.3483 0.066 Uiso calc R 1 H

loop_
_atom_site_aniso_label
_atom_site_aniso_U_11
_atom_site_aniso_U_22
_atom_site_aniso_U_33
_atom_site_aniso_U_12
_atom_site_aniso_U_13
_atom_site_aniso_U_23
Mo1 0.0183(3) 0.0176(3) 0.0288(3) 0.0025(2) 0.0069(2) 0.0052(2)
Mo2 0.0207(3) 0.0224(3) 0.0347(4) -0.0018(2) 0.0053(3) 0.0026(3)
Mo3 0.0207(3) 0.0236(3) 0.0332(4) 0.0067(2) 0.0098(3) 0.0041(3)
Mo4 0.0325(4) 0.0239(3) 0.0290(4) 0.0049(3) 0.0084(3) 0.0003(3)
Co1 0.0214(7) 0.0182(7) 0.0355(8) -0.0006(5) 0.0072(6) 0.0009(6)
OW1 0.059(4) 0.030(3) 0.038(3) -0.003(3) 0.012(3) 0.004(3)
O1 0.022(3) 0.048(4) 0.050(4) -0.003(2) 0.002(2) 0.002(3)
OW2 0.029(3) 0.028(3) 0.045(3) -0.006(2) 0.015(3) -0.006(2)
O2 0.028(3) 0.028(3) 0.031(3) 0.006(2) 0.008(2) 0.010(2)
OW3 0.031(3) 0.030(3) 0.067(4) 0.008(2) 0.022(3) 0.014(3)
O3 0.047(3) 0.021(3) 0.047(3) 0.005(3) 0.011(3) 0.006(2)
O4 0.060(4) 0.040(4) 0.036(3) 0.007(3) 0.010(3) 0.000(3)
O5 0.025(3) 0.046(4) 0.061(4) 0.006(3) 0.014(3) 0.009(3)
O6 0.046(3) 0.023(3) 0.045(3) -0.010(3) 0.000(3) 0.003(2)
O7 0.024(3) 0.019(2) 0.031(3) 0.001(2) 0.006(2) 0.001(2)
O8 0.034(3) 0.032(3) 0.032(3) 0.010(2) 0.016(2) 0.004(2)
O9 0.016(2) 0.024(3) 0.033(3) 0.002(2) 0.005(2) 0.004(2)
O10 0.021(2) 0.024(3) 0.035(3) 0.001(2) 0.010(2) 0.005(2)
O11 0.056(4) 0.026(3) 0.045(3) 0.003(3) 0.008(3) -0.001(3)
O12 0.026(3) 0.029(3) 0.029(3) 0.003(2) 0.002(2) 0.001(2)
O13 0.029(3) 0.018(3) 0.045(3) -0.002(2) 0.006(2) 0.005(2)
N1 0.033(5) 0.031(5) 0.037(5) 0.000 0.005(4) 0.000
N2 0.021(4) 0.033(5) 0.033(5) 0.000 -0.003(4) 0.000
C1 0.089(10) 0.127(14) 0.094(10) 0.046(10) -0.001(8) 0.056(10)
C2 0.068(8) 0.091(10) 0.107(11) 0.021(7) 0.039(8) -0.008(8)
C3 0.052(6) 0.067(7) 0.078(8) 0.017(5) 0.012(6) -0.031(6)
C4 0.041(5) 0.046(5) 0.041(5) -0.002(4) -0.010(4) -0.008(4)

loop_
_atom_type_symbol
_atom_type_description
_atom_type_scat_dispersion_real
_atom_type_scat_dispersion_imag
_atom_type_scat_source
C C 0.0033 0.0016 'International Tables Vol C Tables 4.2.6.8 and 6.1.1.4'
H H 0.0000 0.0000 'International Tables Vol C Tables 4.2.6.8 and 6.1.1.4'
N N 0.0061 0.0033 'International Tables Vol C Tables 4.2.6.8 and 6.1.1.4'
O O 0.0106 0.0060 'International Tables Vol C Tables 4.2.6.8 and 6.1.1.4'
Co Co 0.3494 0.9721 'International Tables Vol C Tables 4.2.6.8 and 6.1.1.4'
Mo Mo -1.6832 0.6857 'International Tables Vol C Tables 4.2.6.8 and 6.1.1.4'

loop_
_geom_angle_atom_site_label_1
_geom_angle_atom_site_label_2
_geom_angle_atom_site_label_3
_geom_angle_site_symmetry_1
_geom_angle_site_symmetry_3
_geom_angle
_geom_angle_publ_flag
O13 Mo1 O2 . . 104.7(3) yes
O13 Mo1 O10 . . 101.7(2) yes
O2 Mo1 O10 . . 97.2(2) yes
O13 Mo1 O9 . . 100.3(2) yes
O2 Mo1 O9 . . 96.4(2) yes
O10 Mo1 O9 . . 150.2(2) yes
O13 Mo1 O7 . 7_566 98.0(2) yes
O2 Mo1 O7 . 7_566 157.3(2) yes
O10 Mo1 O7 . 7_566 78.67(19) yes
O9 Mo1 O7 . 7_566 78.57(19) yes
O13 Mo1 O7 . . 173.8(2) yes
O2 Mo1 O7 . . 81.4(2) yes
O10 Mo1 O7 . . 78.01(19) yes
O9 Mo1 O7 . . 77.93(18) yes
O7 Mo1 O7 7_566 . 75.9(2) yes
O1 Mo2 O6 . . 105.0(3) yes
O1 Mo2 O12 . . 101.5(3) yes
O6 Mo2 O12 . . 101.1(3) yes
O1 Mo2 O10 . . 101.2(3) yes
O6 Mo2 O10 . . 96.9(2) yes
O12 Mo2 O10 . . 146.1(2) yes
O1 Mo2 O9 . 7_566 89.5(2) yes
O6 Mo2 O9 . 7_566 163.4(2) yes
O12 Mo2 O9 . 7_566 83.4(2) yes
O10 Mo2 O9 . 7_566 71.99(19) yes
O1 Mo2 O7 . 7_566 160.7(2) yes
O6 Mo2 O7 . 7_566 94.1(2) yes
O12 Mo2 O7 . 7_566 76.8(2) yes
O10 Mo2 O7 . 7_566 73.42(18) yes
O9 Mo2 O7 7_566 7_566 71.21(16) yes
O5 Mo3 O3 . . 105.3(3) yes
O5 Mo3 O8 . . 101.5(3) yes
O3 Mo3 O8 . . 101.5(3) yes
O5 Mo3 O9 . . 100.3(3) yes
O3 Mo3 O9 . . 97.1(2) yes
O8 Mo3 O9 . . 146.4(2) yes
O5 Mo3 O7 . 7_566 159.4(2) yes
O3 Mo3 O7 . 7_566 95.1(2) yes
O8 Mo3 O7 . 7_566 77.1(2) yes
O9 Mo3 O7 . 7_566 73.54(18) yes
O5 Mo3 O10 . 7_566 88.2(2) yes
O3 Mo3 O10 . 7_566 164.0(2) yes
O8 Mo3 O10 . 7_566 83.9(2) yes
O9 Mo3 O10 . 7_566 71.56(18) yes
O7 Mo3 O10 7_566 7_566 71.20(17) yes
O4 Mo4 O11 . . 105.2(3) yes
O4 Mo4 O12 . . 101.8(3) yes
O11 Mo4 O12 . . 98.7(3) yes
O4 Mo4 O8 . . 101.6(3) yes
O11 Mo4 O8 . . 98.4(3) yes
O12 Mo4 O8 . . 146.1(2) yes
O4 Mo4 O2 . 7_566 88.7(2) yes
O11 Mo4 O2 . 7_566 166.0(2) yes
O12 Mo4 O2 . 7_566 78.0(2) yes
O8 Mo4 O2 . 7_566 78.4(2) yes
O4 Mo4 O7 . 7_566 159.0(2) yes
O11 Mo4 O7 . 7_566 95.7(2) yes
O12 Mo4 O7 . 7_566 74.59(19) yes
O8 Mo4 O7 . 7_566 74.78(19) yes
O2 Mo4 O7 7_566 7_566 70.28(17) yes
OW3 Co1 OW3 7_576 . 180.000(2) yes
OW3 Co1 OW2 7_576 7_576 88.9(2) yes
OW3 Co1 OW2 . 7_576 91.1(2) yes
OW3 Co1 OW2 7_576 . 91.1(2) yes
OW3 Co1 OW2 . . 88.9(2) yes
OW2 Co1 OW2 7_576 . 180.0000(10) yes
OW3 Co1 OW1 7_576 . 94.1(3) yes
OW3 Co1 OW1 . . 85.9(3) yes
OW2 Co1 OW1 7_576 . 89.7(2) yes
OW2 Co1 OW1 . . 90.3(2) yes
OW3 Co1 OW1 7_576 7_576 85.9(3) yes
OW3 Co1 OW1 . 7_576 94.1(3) yes
OW2 Co1 OW1 7_576 7_576 90.3(2) yes
OW2 Co1 OW1 . 7_576 89.7(2) yes
OW1 Co1 OW1 . 7_576 180.0000(10) yes
Co1 OW1 HW1A . . 109.5 no
Co1 OW1 HW1B . . 113.4 no
HW1A OW1 HW1B . . 135.1 no
Co1 OW2 HW2A . . 109.5 no
Co1 OW2 HW2B . . 121.1 no
HW2A OW2 HW2B . . 111.8 no
Mo1 O2 Mo4 . 7_566 115.8(2) no
Co1 OW3 HW3B . . 109.5 no
Co1 OW3 HW3A . . 124.4 no
HW3B OW3 HW3A . . 126.0 no
Mo1 O7 Mo3 7_566 7_566 91.61(18) no
Mo1 O7 Mo1 7_566 . 104.1(2) no
Mo3 O7 Mo1 7_566 . 97.73(18) no
Mo1 O7 Mo2 7_566 7_566 91.26(17) no
Mo3 O7 Mo2 7_566 7_566 163.3(2) no
Mo1 O7 Mo2 . 7_566 97.50(18) no
Mo1 O7 Mo4 7_566 7_566 163.4(2) no
Mo3 O7 Mo4 7_566 7_566 86.50(16) no
Mo1 O7 Mo4 . 7_566 92.47(17) no
Mo2 O7 Mo4 7_566 7_566 86.07(16) no
Mo3 O8 Mo4 . . 116.3(3) no
Mo1 O9 Mo3 . . 109.3(2) no
Mo1 O9 Mo2 . 7_566 110.8(2) no
Mo3 O9 Mo2 . 7_566 103.5(2) no
Mo1 O10 Mo2 . . 109.9(2) no
Mo1 O10 Mo3 . 7_566 110.4(2) no
Mo2 O10 Mo3 . 7_566 103.4(2) no
Mo2 O12 Mo4 . . 117.1(3) no
C1 N1 C1 2_656 . 109.2(16) no
C1 N1 C2 2_656 2_656 109.4(9) no
C1 N1 C2 . 2_656 109.1(9) no
C1 N1 C2 2_656 . 109.1(9) no
C1 N1 C2 . . 109.4(9) no
C2 N1 C2 2_656 . 110.5(13) no
C3 N2 C3 . 2 110.5(12) no
C3 N2 C4 . . 109.2(6) no
C3 N2 C4 2 . 109.3(6) no
C3 N2 C4 . 2 109.3(6) no
C3 N2 C4 2 2 109.2(6) no
C4 N2 C4 . 2 109.2(9) no
N1 C1 H1A . . 109.5 no
N1 C1 H1B . . 109.5 no
H1A C1 H1B . . 109.5 no
N1 C1 H1C . . 109.5 no
H1A C1 H1C . . 109.5 no
H1B C1 H1C . . 109.5 no
N1 C2 H2A . . 109.5 no
N1 C2 H2B . . 109.5 no
H2A C2 H2B . . 109.5 no
N1 C2 H2C . . 109.5 no
H2A C2 H2C . . 109.5 no
H2B C2 H2C . . 109.5 no
N2 C3 H3A . . 109.5 no
N2 C3 H3B . . 109.5 no
H3A C3 H3B . . 109.5 no
N2 C3 H3C . . 109.5 no
H3A C3 H3C . . 109.5 no
H3B C3 H3C . . 109.5 no
N2 C4 H4A . . 109.5 no
N2 C4 H4B . . 109.5 no
H4A C4 H4B . . 109.5 no
N2 C4 H4C . . 109.5 no
H4A C4 H4C . . 109.5 no
H4B C4 H4C . . 109.5 no

loop_
_geom_bond_atom_site_label_1
_geom_bond_atom_site_label_2
_geom_bond_site_symmetry_2
_geom_bond_distance
_geom_bond_publ_flag
Mo1 O13 . 1.681(5) yes
Mo1 O2 . 1.746(5) yes
Mo1 O10 . 1.950(5) yes
Mo1 O9 . 1.956(5) yes
Mo1 O7 7_566 2.162(5) yes
Mo1 O7 . 2.348(5) yes
Mo2 O1 . 1.701(5) yes
Mo2 O6 . 1.701(5) yes
Mo2 O12 . 1.882(5) yes
Mo2 O10 . 1.992(5) yes
Mo2 O9 7_566 2.327(5) yes
Mo2 O7 7_566 2.350(5) yes
Mo3 O5 . 1.699(6) yes
Mo3 O3 . 1.701(5) yes
Mo3 O8 . 1.898(5) yes
Mo3 O9 . 2.002(5) yes
Mo3 O7 7_566 2.338(5) yes
Mo3 O10 7_566 2.339(5) yes
Mo4 O4 . 1.699(6) yes
Mo4 O11 . 1.700(6) yes
Mo4 O12 . 1.926(5) yes
Mo4 O8 . 1.931(6) yes
Mo4 O2 7_566 2.295(5) yes
Mo4 O7 7_566 2.409(5) yes
Co1 OW3 7_576 2.063(5) no
Co1 OW3 . 2.063(5) yes
Co1 OW2 7_576 2.076(5) no
Co1 OW2 . 2.076(5) yes
Co1 OW1 . 2.104(6) yes
Co1 OW1 7_576 2.104(6) no
OW1 HW1A . 0.8200 no
OW1 HW1B . 0.8200 no
OW2 HW2A . 0.8200 no
OW2 HW2B . 0.8184 no
O2 Mo4 7_566 2.295(5) no
OW3 HW3B . 0.8200 no
OW3 HW3A . 0.8191 no
O7 Mo1 7_566 2.162(5) no
O7 Mo3 7_566 2.338(5) no
O7 Mo2 7_566 2.350(5) no
O7 Mo4 7_566 2.409(5) no
O9 Mo2 7_566 2.327(5) no
O10 Mo3 7_566 2.339(5) no
N1 C1 2_656 1.469(12) no
N1 C1 . 1.469(12) no
N1 C2 2_656 1.483(12) no
N1 C2 . 1.483(12) no
N2 C3 . 1.488(11) no
N2 C3 2 1.488(11) no
N2 C4 . 1.492(10) no
N2 C4 2 1.492(10) no
C1 H1A . 0.9600 no
C1 H1B . 0.9600 no
C1 H1C . 0.9600 no
C2 H2A . 0.9600 no
C2 H2B . 0.9600 no
C2 H2C . 0.9600 no
C3 H3A . 0.9600 no
C3 H3B . 0.9600 no
C3 H3C . 0.9600 no
C4 H4A . 0.9600 no
C4 H4B . 0.9600 no
C4 H4C . 0.9600 no

loop_
_geom_hbond_atom_site_label_D
_geom_hbond_atom_site_label_H
_geom_hbond_atom_site_label_A
_geom_hbond_site_symmetry_A
_geom_hbond_distance_DH
_geom_hbond_distance_HA
_geom_hbond_distance_DA
_geom_hbond_angle_DHA
OW1 HW1A O11 . 0.82 2.08 2.819(8) 150
OW1 HW1B O4 4_556 0.82 2.10 2.852(9) 153
OW2 HW2A O13 7_576 0.82 2.14 2.897(7) 152
OW2 HW2A O4 4_556 0.82 2.42 2.916(8) 120
OW2 HW2B O3 7_576 0.82 2.20 2.859(8) 138
OW2 HW2B O5 3 0.82 2.28 2.889(8) 131
OW3 HW3B O6 7_576 0.82 2.02 2.764(8) 151
OW3 HW3A O1 3_455 0.82 2.03 2.822(8) 163
